data_7058577
loop_
_publ_author_name
'Shi, Tingting'
'Zhang, Fangfang'
'Tudi, Abudukadi'
'Yang, Zhihua'
'Pan, Shilie'

_publ_section_title
;
 K2[B4O5(OH)4]&#x00B7;H2O and K2[B4O5(OH)4]: two new hydrated potassium
 borates with isolated [B4O5(OH)4]2&#x2212; units and different structural
 frameworks
;
_journal_issue 29
_journal_name_full 'New Journal of Chemistry'
_journal_page_first 11660
_journal_paper_doi 10.1039/C9NJ02543J
_journal_volume 43
_journal_year 2019
_chemical_formula_sum 'B4 H6 K2 O10'
_chemical_formula_weight 287.490
_space_group_IT_number 2
_space_group_name_Hall '-P 1'
_space_group_name_H-M_alt 'P -1'
_symmetry_Int_Tables_number 2
_symmetry_space_group_name_Hall '-P 1'
_symmetry_space_group_name_H-M 'P -1'
_audit_creation_date 2019-01-21
_audit_creation_method SHELXL-97
_audit_update_record
;
2019-04-25 deposited with the CCDC.    2019-07-05 downloaded from the CCDC.
;
_cell_angle_alpha 68.583(3)
_cell_angle_beta 88.338(3)
_cell_angle_gamma 74.860(4)
_cell_formula_units_Z 2
_cell_length_a 7.1689(4)
_cell_length_b 7.8464(4)
_cell_length_c 8.9736(4)
_cell_volume 452.36(4)
_refine_ls_R_factor_all 0.043
_cod_data_source_file c9nj02543j2.cif
_cod_data_source_block 1_CCDC1
_cod_depositor_comments 'Adding full bibliography for 7058576--7058577.cif.'
_cod_original_cell_volume 452.4(0)
_cod_original_sg_symbol_Hall -P_1
_cod_original_formula_sum 'H6 B4 K2 O10'
_cod_database_code 7058577

loop_
_symmetry_equiv_pos_site_id
_symmetry_equiv_pos_as_xyz
1 x,y,z
2 -x,-y,-z

loop_
_atom_site_aniso_label
_atom_site_aniso_U_11
_atom_site_aniso_U_22
_atom_site_aniso_U_33
_atom_site_aniso_U_12
_atom_site_aniso_U_13
_atom_site_aniso_U_23
K1 0.0207(2) 0.0249(3) 0.0274(3) -0.0040(2) 0.00085(18) -0.0106(2)
K2 0.0320(3) 0.0264(3) 0.0244(3) -0.0101(2) 0.0080(2) -0.0117(2)
B1 0.0174(11) 0.0246(13) 0.0191(12) -0.0024(10) 0.0000(9) -0.0119(10)
B2 0.0173(11) 0.0182(12) 0.0156(11) -0.0075(9) 0.0021(8) -0.0068(10)
B3 0.0154(10) 0.0188(12) 0.0165(11) -0.0042(9) -0.0004(8) -0.0061(10)
B4 0.0139(10) 0.0175(12) 0.0170(11) -0.0031(9) 0.0005(8) -0.0081(10)
O1 0.0220(7) 0.0169(8) 0.0198(7) -0.0085(6) 0.0066(6) -0.0079(6)
O2 0.0279(8) 0.0234(9) 0.0267(9) -0.0116(7) 0.0095(7) -0.0146(7)
O3 0.0223(8) 0.0206(8) 0.0186(8) -0.0079(7) 0.0034(6) -0.0049(7)
O4 0.0190(7) 0.0191(8) 0.0196(7) -0.0077(6) 0.0070(6) -0.0092(6)
O5 0.0156(7) 0.0233(9) 0.0221(8) -0.0033(6) 0.0042(6) -0.0066(7)
O6 0.0146(7) 0.0150(7) 0.0151(7) -0.0038(6) 0.0021(5) -0.0048(6)
O7 0.0184(7) 0.0269(8) 0.0149(7) -0.0089(6) 0.0010(5) -0.0053(6)
O8 0.0185(8) 0.0611(13) 0.0226(9) -0.0113(8) 0.0007(7) -0.0180(9)
O9 0.0160(7) 0.0293(9) 0.0192(7) -0.0090(6) 0.0015(6) -0.0099(7)
O10 0.0474(10) 0.0227(9) 0.0271(10) -0.0095(8) 0.0091(8) -0.0136(8)

loop_
_atom_site_label
_atom_site_type_symbol
_atom_site_fract_x
_atom_site_fract_y
_atom_site_fract_z
_atom_site_occupancy
_atom_site_symmetry_multiplicity
_atom_site_Wyckoff_symbol
_atom_site_calc_flag
_atom_site_thermal_displace_type
_atom_site_U_iso_or_equiv
K1 K 0.2068(1) 0.5901(1) 0.1999(1) 1.000 2 i d Uani 0.02450(15)
K2 K 0.0927(1) 0.1178(1) 0.1995(1) 1.000 2 i d Uani 0.02659(16)
B1 B 0.1485(3) 0.2378(4) 0.5679(3) 1.000 2 i d Uani 0.0199(5)
B2 B 0.2580(3) 0.1168(3) 0.8513(3) 1.000 2 i d Uani 0.0163(5)
B3 B 0.2905(3) 0.4305(3) 0.8280(3) 1.000 2 i d Uani 0.0171(5)
B4 B 0.4565(3) 0.2672(3) 0.6529(3) 1.000 2 i d Uani 0.0158(5)
O1 O 0.4101(2) 0.4334(2) 0.7053(2) 1.000 2 i d Uani 0.0186(3)
O2 O 0.2571(2) 0.5775(2) 0.8844(2) 1.000 2 i d Uani 0.0237(4)
O3 O 0.2509(2) -0.0517(2) 0.9855(2) 1.000 2 i d Uani 0.0208(3)
O4 O 0.2026(2) 0.2895(2) 0.8963(2) 1.000 2 i d Uani 0.0182(3)
O5 O 0.6456(2) 0.2478(2) 0.5873(2) 1.000 2 i d Uani 0.0213(3)
O6 O 0.4520(2) 0.0996(2) 0.7895(2) 1.000 2 i d Uani 0.0152(3)
O7 O 0.3059(2) 0.3030(2) 0.5243(2) 1.000 2 i d Uani 0.0202(3)
O8 O 0.0189(2) 0.2654(3) 0.4439(2) 1.000 2 i d Uani 0.0332(4)
O9 O 0.1120(2) 0.1477(2) 0.7221(2) 1.000 2 i d Uani 0.0207(3)
O10 O 0.4579(3) 0.2334(2) 0.2489(2) 1.000 2 i d Uani 0.0313(4)
H1 H 0.486(4) 0.121(3) 0.246(3) 1.000 2 i d Uiso 0.044(8)
H2 H 0.458(4) 0.215(4) 0.348(2) 1.000 2 i d Uiso 0.039(8)
H3 H 0.327(3) 0.646(3) 0.844(3) 1.000 2 i d Uiso 0.025(7)
H4 H -0.071(3) 0.246(4) 0.488(3) 1.000 2 i d Uiso 0.039(8)
H5 H 0.609(3) 0.336(3) 0.501(2) 1.000 2 i d Uiso 0.042(8)
H6 H 0.347(3) -0.081(4) 1.044(3) 1.000 2 i d Uiso 0.064(10)

loop_
_atom_type_symbol
_atom_type_radius_bond
K 1.200
B 1.200
O 1.200
H 1.200

loop_
_geom_angle_atom_site_label_1
_geom_angle_atom_site_label_2
_geom_angle_atom_site_label_3
_geom_angle_site_symmetry_1
_geom_angle_site_symmetry_3
_geom_angle
_geom_angle_publ_flag
O10 K1 O1 . 2_666 68.36(5) no
O10 K1 O3 . 1_564 126.38(5) no
O1 K1 O3 2_666 1_564 78.85(4) no
O10 K1 O2 . 1_554 74.81(5) no
O1 K1 O2 2_666 1_554 100.92(4) no
O3 K1 O2 1_564 1_554 71.16(4) no
O10 K1 O4 . 2_566 126.24(5) no
O1 K1 O4 2_666 2_566 165.40(4) no
O3 K1 O4 1_564 2_566 90.56(4) no
O2 K1 O4 1_554 2_566 84.87(4) no
O10 K1 O9 . 2_566 154.24(5) no
O1 K1 O9 2_666 2_566 118.08(4) no
O3 K1 O9 1_564 2_566 78.83(4) no
O2 K1 O9 1_554 2_566 124.30(4) no
O4 K1 O9 2_566 2_566 49.13(4) no
O10 K1 O7 . . 59.74(4) no
O1 K1 O7 2_666 . 72.12(4) no
O3 K1 O7 1_564 . 144.57(4) no
O2 K1 O7 1_554 . 133.56(4) no
O4 K1 O7 2_566 . 113.55(4) no
O9 K1 O7 2_566 . 97.17(4) no
O10 K1 O5 . 2_666 108.30(5) no
O1 K1 O5 2_666 2_666 48.80(4) no
O3 K1 O5 1_564 2_666 75.54(4) no
O2 K1 O5 1_554 2_666 139.02(5) no
O4 K1 O5 2_566 2_666 118.98(4) no
O9 K1 O5 2_566 2_666 69.85(4) no
O7 K1 O5 . 2_666 70.18(4) no
O10 K1 O8 . . 71.37(5) no
O1 K1 O8 2_666 . 115.08(4) no
O3 K1 O8 1_564 . 161.80(5) no
O2 K1 O8 1_554 . 114.87(5) no
O4 K1 O8 2_566 . 73.48(4) no
O9 K1 O8 2_566 . 84.01(4) no
O7 K1 O8 . . 43.70(4) no
O5 K1 O8 2_666 . 104.22(4) no
O10 K1 B4 . 2_666 93.13(5) no
O1 K1 B4 2_666 2_666 25.93(5) no
O3 K1 B4 1_564 2_666 67.71(5) no
O2 K1 B4 1_554 2_666 116.32(5) no
O4 K1 B4 2_566 2_666 139.90(5) no
O9 K1 B4 2_566 2_666 92.44(5) no
O7 K1 B4 . 2_666 77.41(5) no
O5 K1 B4 2_666 2_666 25.39(4) no
O8 K1 B4 . 2_666 119.46(5) no
O10 K1 B2 . 2_566 150.08(6) no
O1 K1 B2 2_666 2_566 140.20(5) no
O3 K1 B2 1_564 2_566 77.53(5) no
O2 K1 B2 1_554 2_566 101.13(5) no
O4 K1 B2 2_566 2_566 25.54(5) no
O9 K1 B2 2_566 2_566 25.35(4) no
O7 K1 B2 . 2_566 113.14(5) no
O5 K1 B2 2_666 2_566 94.19(5) no
O8 K1 B2 . 2_566 84.37(5) no
B4 K1 B2 2_666 2_566 114.40(5) no
O10 K1 B1 . . 67.46(5) no
O1 K1 B1 2_666 . 93.52(5) no
O3 K1 B1 1_564 . 158.00(5) no
O2 K1 B1 1_554 . 130.81(5) no
O4 K1 B1 2_566 . 92.69(5) no
O9 K1 B1 2_566 . 86.92(5) no
O7 K1 B1 . . 21.40(5) no
O5 K1 B1 2_666 . 83.88(5) no
O8 K1 B1 . . 23.05(4) no
B4 K1 B1 2_666 . 96.56(6) no
B2 K1 B1 2_566 . 96.58(6) no
O10 K1 H2 . . 17.2(3) no
O1 K1 H2 2_666 . 63.9(5) no
O3 K1 H2 1_564 . 135.5(5) no
O2 K1 H2 1_554 . 92.0(3) no
O4 K1 H2 2_566 . 129.7(5) no
O9 K1 H2 2_566 . 139.5(4) no
O7 K1 H2 . . 42.9(3) no
O5 K1 H2 2_666 . 95.4(4) no
O8 K1 H2 . . 62.6(5) no
B4 K1 H2 2_666 . 85.5(5) no
B2 K1 H2 2_566 . 147.0(5) no
B1 K1 H2 . . 53.3(4) no
O9 K2 O4 2_556 1_554 124.61(4) no
O9 K2 O3 2_556 1_554 83.38(4) no
O4 K2 O3 1_554 1_554 52.09(4) no
O9 K2 O8 2_556 . 103.00(5) no
O4 K2 O8 1_554 . 127.86(5) no
O3 K2 O8 1_554 . 167.16(5) no
O9 K2 O2 2_556 2_566 91.57(5) no
O4 K2 O2 1_554 2_566 87.55(4) no
O3 K2 O2 1_554 2_566 121.79(4) no
O8 K2 O2 . 2_566 69.67(5) no
O9 K2 O5 2_556 2_656 72.66(4) no
O4 K2 O5 1_554 2_656 117.97(4) no
O3 K2 O5 1_554 2_656 77.29(4) no
O8 K2 O5 . 2_656 93.82(5) no
O2 K2 O5 2_566 2_656 154.38(5) no
O9 K2 O10 2_556 . 149.76(5) no
O4 K2 O10 1_554 . 74.22(4) no
O3 K2 O10 1_554 . 94.78(5) no
O8 K2 O10 . . 74.04(5) no
O2 K2 O10 2_566 . 114.36(5) no
O5 K2 O10 2_656 . 77.48(4) no
O9 K2 O6 2_556 2_656 107.98(4) no
O4 K2 O6 1_554 2_656 75.17(4) no
O3 K2 O6 1_554 2_656 55.45(4) no
O8 K2 O6 . 2_656 111.72(4) no
O2 K2 O6 2_566 2_656 158.98(5) no
O5 K2 O6 2_656 2_656 45.01(4) no
O10 K2 O6 . 2_656 49.80(4) no
O9 K2 O3 2_556 2_556 45.70(4) no
O4 K2 O3 1_554 2_556 85.15(4) no
O3 K2 O3 1_554 2_556 70.36(5) no
O8 K2 O3 . 2_556 122.05(4) no
O2 K2 O3 2_566 2_556 65.65(4) no
O5 K2 O3 2_656 2_556 111.64(4) no
O10 K2 O3 . 2_556 159.28(4) no
O6 K2 O3 2_656 2_556 123.28(4) no
O9 K2 B2 2_556 1_554 102.97(5) no
O4 K2 B2 1_554 1_554 26.77(5) no
O3 K2 B2 1_554 1_554 25.44(5) no
O8 K2 B2 . 1_554 153.56(6) no
O2 K2 B2 2_566 1_554 104.72(5) no
O5 K2 B2 2_656 1_554 98.55(5) no
O10 K2 B2 . 1_554 85.91(5) no
O6 K2 B2 2_656 1_554 64.15(4) no
O3 K2 B2 2_556 1_554 74.52(5) no
O9 K2 K1 2_556 2_565 92.37(3) no
O4 K2 K1 1_554 2_565 48.95(3) no
O3 K2 K1 1_554 2_565 73.78(3) no
O8 K2 K1 . 2_565 116.56(4) no
O2 K2 K1 2_566 2_565 48.44(3) no
O5 K2 K1 2_656 2_565 148.76(3) no
O10 K2 K1 . 2_565 116.20(4) no
O6 K2 K1 2_656 2_565 120.99(3) no
O3 K2 K1 2_556 2_565 46.84(3) no
B2 K2 K1 1_554 2_565 57.38(4) no
O9 K2 K1 2_556 . 154.05(3) no
O4 K2 K1 1_554 . 74.57(3) no
O3 K2 K1 1_554 . 121.76(3) no
O8 K2 K1 . . 53.90(4) no
O2 K2 K1 2_566 . 70.38(3) no
O5 K2 K1 2_656 . 116.31(3) no
O10 K2 K1 . . 44.08(3) no
O6 K2 K1 2_656 . 93.18(3) no
O3 K2 K1 2_556 . 132.01(3) no
B2 K2 K1 1_554 . 99.68(4) no
K1 K2 K1 2_565 . 89.24(1) no
O9 K2 H1 2_556 . 136.8(4) no
O4 K2 H1 1_554 . 74.6(5) no
O3 K2 H1 1_554 . 82.5(4) no
O8 K2 H1 . . 85.3(4) no
O2 K2 H1 2_566 . 130.2(4) no
O5 K2 H1 2_656 . 64.5(4) no
O10 K2 H1 . . 16.2(3) no
O6 K2 H1 2_656 . 33.7(3) no
O3 K2 H1 2_556 . 152.6(4) no
B2 K2 H1 1_554 . 79.2(4) no
K1 K2 H1 2_565 . 122.0(5) no
K1 K2 H1 . . 60.2(3) no
O7 B1 O9 . . 124.36(18) no
O7 B1 O8 . . 116.2(2) no
O9 B1 O8 . . 119.4(2) no
O7 B1 K1 . . 52.32(11) no
O9 B1 K1 . . 163.10(15) no
O8 B1 K1 . . 66.91(13) no
O7 B1 K1 . 2_566 123.58(14) no
O9 B1 K1 . 2_566 51.53(10) no
O8 B1 K1 . 2_566 95.71(12) no
K1 B1 K1 . 2_566 114.20(7) no
O3 B2 O6 . . 111.57(17) no
O3 B2 O9 . . 108.28(16) no
O6 B2 O9 . . 109.70(16) no
O3 B2 O4 . . 111.09(16) no
O6 B2 O4 . . 109.08(17) no
O9 B2 O4 . . 107.00(16) no
O3 B2 K2 . 1_556 55.92(9) no
O6 B2 K2 . 1_556 133.31(12) no
O9 B2 K2 . 1_556 116.94(12) no
O4 B2 K2 . 1_556 55.53(9) no
O3 B2 K1 . 2_566 103.84(12) no
O6 B2 K1 . 2_566 144.58(14) no
O9 B2 K1 . 2_566 56.46(9) no
O4 B2 K1 . 2_566 55.90(9) no
K2 B2 K1 1_556 2_566 68.72(4) no
O4 B3 O1 . . 122.67(19) no
O4 B3 O2 . . 118.42(19) no
O1 B3 O2 . . 118.9(2) no
O4 B3 K1 . 2_666 130.16(13) no
O1 B3 K1 . 2_666 47.89(9) no
O2 B3 K1 . 2_666 91.89(12) no
O6 B4 O5 . . 111.44(16) no
O6 B4 O1 . . 108.36(16) no
O5 B4 O1 . . 109.65(17) no
O6 B4 O7 . . 109.92(16) no
O5 B4 O7 . . 108.90(16) no
O1 B4 O7 . . 108.52(15) no
O6 B4 K1 . 2_666 99.66(11) no
O5 B4 K1 . 2_666 61.95(9) no
O1 B4 K1 . 2_666 55.96(8) no
O7 B4 K1 . 2_666 150.11(14) no
B3 O1 B4 . . 118.49(17) no
B3 O1 K1 . 2_666 111.07(11) no
B4 O1 K1 . 2_666 98.11(10) no
B3 O2 K2 . 2_566 123.01(12) no
B3 O2 K1 . 1_556 132.72(14) no
K2 O2 K1 2_566 1_556 83.30(4) no
B3 O2 H3 . . 110.2(16) no
K2 O2 H3 2_566 . 94.6(16) no
K1 O2 H3 1_556 . 105.2(16) no
B2 O3 K2 . 1_556 98.64(11) no
B2 O3 K1 . 1_546 167.49(12) no
K2 O3 K1 1_556 1_546 90.58(4) no
B2 O3 K2 . 2_556 91.94(11) no
K2 O3 K2 1_556 2_556 109.64(5) no
K1 O3 K2 1_546 2_556 76.92(4) no
B2 O3 H6 . . 107.(2) no
K2 O3 H6 1_556 . 81.(2) no
K1 O3 H6 1_546 . 83.(2) no
K2 O3 H6 2_556 . 157.(2) no
B3 O4 B2 . . 118.78(16) no
B3 O4 K2 . 1_556 134.86(12) no
B2 O4 K2 . 1_556 97.70(11) no
B3 O4 K1 . 2_566 112.33(11) no
B2 O4 K1 . 2_566 98.56(10) no
K2 O4 K1 1_556 2_566 85.09(4) no
B4 O5 K2 . 2_656 107.75(12) no
B4 O5 K1 . 2_666 92.65(11) no
K2 O5 K1 2_656 2_666 84.39(4) no
B4 O5 H5 . . 95.7(15) no
K2 O5 H5 2_656 . 153.9(17) no
K1 O5 H5 2_666 . 106.4(17) no
B4 O6 B2 . . 111.19(15) no
B4 O6 K2 . 2_656 95.59(10) no
B2 O6 K2 . 2_656 153.16(12) no
B1 O7 B4 . . 118.52(16) no
B1 O7 K1 . . 106.28(12) no
B4 O7 K1 . . 132.03(12) no
B1 O8 K2 . . 127.02(13) no
B1 O8 K1 . . 90.04(14) no
K2 O8 K1 . . 82.01(4) no
B1 O8 H4 . . 102.4(18) no
K2 O8 H4 . . 113.4(19) no
K1 O8 H4 . . 145.(2) no
B1 O9 B2 . . 117.51(16) no
B1 O9 K2 . 2_556 121.63(13) no
B2 O9 K2 . 2_556 114.08(12) no
B1 O9 K1 . 2_566 107.03(13) no
B2 O9 K1 . 2_566 98.19(11) no
K2 O9 K1 2_556 2_566 90.47(4) no
K1 O10 K2 . . 85.78(5) no
K1 O10 H1 . . 153.2(17) no
K2 O10 H1 . . 68.3(18) no
K1 O10 H2 . . 86.4(17) no
K2 O10 H2 . . 101.2(18) no
H1 O10 H2 . . 105.(2) no

loop_
_geom_bond_atom_site_label_1
_geom_bond_atom_site_label_2
_geom_bond_site_symmetry_2
_geom_bond_distance
_geom_bond_publ_flag
K1 O10 . 2.7897(17) no
K1 O1 2_666 2.8386(14) no
K1 O3 1_564 2.8601(16) no
K1 O2 1_554 2.8773(15) no
K1 O4 2_566 2.8907(14) no
K1 O9 2_566 2.9069(14) no
K1 O7 . 2.9242(15) no
K1 O5 2_666 2.9962(16) no
K1 O8 . 3.263(2) no
K1 B4 2_666 3.391(2) no
K1 B2 2_566 3.452(2) no
K1 B1 . 3.547(3) no
K1 H2 . 2.86(2) no
K2 O9 2_556 2.7309(16) no
K2 O4 1_554 2.7553(15) no
K2 O3 1_554 2.7746(15) no
K2 O8 . 2.8097(17) no
K2 O2 2_566 2.8690(16) no
K2 O5 2_656 2.9664(16) no
K2 O10 . 3.0779(19) no
K2 O6 2_656 3.2502(13) no
K2 O3 2_556 3.2597(15) no
K2 B2 1_554 3.312(2) no
K2 K1 2_565 3.8191(7) no
K2 H1 . 2.87(3) no
B1 O7 . 1.348(3) no
B1 O9 . 1.358(3) no
B1 O8 . 1.389(3) no
B1 K1 2_566 3.550(2) no
B2 O3 . 1.439(3) no
B2 O6 . 1.474(3) no
B2 O9 . 1.493(2) no
B2 O4 . 1.505(3) no
B2 K2 1_556 3.312(2) no
B2 K1 2_566 3.452(2) no
B3 O4 . 1.358(3) no
B3 O1 . 1.373(3) no
B3 O2 . 1.385(3) no
B3 K1 2_666 3.570(2) no
B4 O6 . 1.441(3) no
B4 O5 . 1.456(3) no
B4 O1 . 1.498(3) no
B4 O7 . 1.501(2) no
B4 K1 2_666 3.391(2) no
O1 K1 2_666 2.8386(14) no
O2 K2 2_566 2.8691(16) no
O2 K1 1_556 2.8773(15) no
O2 H3 . 0.817(16) no
O3 K2 1_556 2.7746(15) no
O3 K1 1_546 2.8601(16) no
O3 K2 2_556 3.2597(15) no
O3 H6 . 0.811(17) no
O4 K2 1_556 2.7553(15) no
O4 K1 2_566 2.8907(13) no
O5 K2 2_656 2.9664(16) no
O5 K1 2_666 2.9962(16) no
O5 H5 . 0.823(17) no
O6 K2 2_656 3.2502(13) no
O8 H4 . 0.765(16) no
O9 K2 2_556 2.7309(16) no
O9 K1 2_566 2.9069(14) no
O10 H1 . 0.861(16) no
O10 H2 . 0.848(15) no

loop_
_geom_hbond_atom_site_label_D
_geom_hbond_atom_site_label_H
_geom_hbond_atom_site_label_A
_geom_hbond_site_symmetry_A
_geom_hbond_distance_DH
_geom_hbond_distance_HA
_geom_hbond_distance_DA
_geom_hbond_angle_DHA
_geom_hbond_publ_flag
O10 H1 O6 2_656 0.861(16) 1.812(16) 2.669(2) 173.(2) no
O10 H2 O7 . 0.848(15) 2.116(18) 2.848(2) 144.(2) no
O2 H3 O10 2_666 0.817(16) 2.016(17) 2.821(2) 168.(2) no
O5 H5 O1 2_666 0.823(17) 2.037(18) 2.837(2) 164.(2) no
O3 H6 O6 2_657 0.811(17) 2.043(18) 2.8345(18) 165.(3) no

loop_
_geom_torsion_atom_site_label_1
_geom_torsion_atom_site_label_2
_geom_torsion_atom_site_label_3
_geom_torsion_atom_site_label_4
_geom_torsion_site_symmetry_1
_geom_torsion_site_symmetry_4
_geom_torsion
_geom_torsion_publ_flag
O10 K1 K2 O9 . 2_556 135.73(9) no
O1 K1 K2 O9 2_666 2_556 128.39(8) no
O3 K1 K2 O9 1_564 2_556 -123.11(9) no
O2 K1 K2 O9 1_554 2_556 -138.89(8) no
O4 K1 K2 O9 2_566 2_556 -49.79(8) no
O9 K1 K2 O9 2_566 2_556 -18.94(6) no
O7 K1 K2 O9 . 2_556 70.78(8) no
O5 K1 K2 O9 2_666 2_556 70.38(9) no
O8 K1 K2 O9 . 2_556 30.43(9) no
B4 K1 K2 O9 2_666 2_556 111.85(10) no
B2 K1 K2 O9 2_566 2_556 -40.44(9) no
B1 K1 K2 O9 . 2_556 51.39(9) no
O10 K1 K2 O4 . 1_554 -83.08(5) no
O1 K1 K2 O4 2_666 1_554 -90.43(4) no
O3 K1 K2 O4 1_564 1_554 18.08(6) no
O2 K1 K2 O4 1_554 1_554 2.30(4) no
O4 K1 K2 O4 2_566 1_554 91.39(4) no
O9 K1 K2 O4 2_566 1_554 122.25(4) no
O7 K1 K2 O4 . 1_554 -148.03(4) no
O5 K1 K2 O4 2_666 1_554 -148.44(6) no
O8 K1 K2 O4 . 1_554 171.61(5) no
B4 K1 K2 O4 2_666 1_554 -106.96(7) no
B2 K1 K2 O4 2_566 1_554 100.75(5) no
B1 K1 K2 O4 . 1_554 -167.42(5) no
O10 K1 K2 O3 . 1_554 -60.11(6) no
O1 K1 K2 O3 2_666 1_554 -67.45(5) no
O3 K1 K2 O3 1_564 1_554 41.05(5) no
O2 K1 K2 O3 1_554 1_554 25.27(5) no
O4 K1 K2 O3 2_566 1_554 114.36(5) no
O9 K1 K2 O3 2_566 1_554 145.22(5) no
O7 K1 K2 O3 . 1_554 -125.06(5) no
O5 K1 K2 O3 2_666 1_554 -125.46(6) no
O8 K1 K2 O3 . 1_554 -165.41(6) no
B4 K1 K2 O3 2_666 1_554 -83.99(8) no
B2 K1 K2 O3 2_566 1_554 123.72(5) no
B1 K1 K2 O3 . 1_554 -144.45(6) no
O10 K1 K2 O8 . . 105.31(6) no
O1 K1 K2 O8 2_666 . 97.96(5) no
O3 K1 K2 O8 1_564 . -153.53(7) no
O2 K1 K2 O8 1_554 . -169.32(5) no
O4 K1 K2 O8 2_566 . -80.22(5) no
O9 K1 K2 O8 2_566 . -49.37(5) no
O7 K1 K2 O8 . . 40.36(5) no
O5 K1 K2 O8 2_666 . 39.95(6) no
B4 K1 K2 O8 2_666 . 81.43(8) no
B2 K1 K2 O8 2_566 . -70.86(6) no
B1 K1 K2 O8 . . 20.97(6) no
O10 K1 K2 O2 . 2_566 -176.02(6) no
O1 K1 K2 O2 2_666 2_566 176.63(5) no
O3 K1 K2 O2 1_564 2_566 -74.86(6) no
O2 K1 K2 O2 1_554 2_566 -90.65(5) no
O4 K1 K2 O2 2_566 2_566 -1.55(4) no
O9 K1 K2 O2 2_566 2_566 29.30(5) no
O7 K1 K2 O2 . 2_566 119.03(4) no
O5 K1 K2 O2 2_666 2_566 118.62(6) no
O8 K1 K2 O2 . 2_566 78.67(5) no
B4 K1 K2 O2 2_666 2_566 160.10(7) no
B2 K1 K2 O2 2_566 2_566 7.81(5) no
B1 K1 K2 O2 . 2_566 99.64(5) no
O10 K1 K2 O5 . 2_656 30.89(5) no
O1 K1 K2 O5 2_666 2_656 23.55(5) no
O3 K1 K2 O5 1_564 2_656 132.06(6) no
O2 K1 K2 O5 1_554 2_656 116.27(5) no
O4 K1 K2 O5 2_566 2_656 -154.63(4) no
O9 K1 K2 O5 2_566 2_656 -123.78(5) no
O7 K1 K2 O5 . 2_656 -34.06(4) no
O5 K1 K2 O5 2_666 2_656 -34.46(4) no
O8 K1 K2 O5 . 2_656 -74.41(5) no
B4 K1 K2 O5 2_666 2_656 7.01(7) no
B2 K1 K2 O5 2_566 2_656 -145.28(5) no
B1 K1 K2 O5 . 2_656 -53.44(5) no
O1 K1 K2 O10 2_666 . -7.35(5) no
O3 K1 K2 O10 1_564 . 101.16(7) no
O2 K1 K2 O10 1_554 . 85.38(5) no
O4 K1 K2 O10 2_566 . 174.47(5) no
O9 K1 K2 O10 2_566 . -154.67(6) no
O7 K1 K2 O10 . . -64.95(5) no
O5 K1 K2 O10 2_666 . -65.35(6) no
O8 K1 K2 O10 . . -105.31(6) no
B4 K1 K2 O10 2_666 . -23.88(8) no
B2 K1 K2 O10 2_566 . -176.17(6) no
B1 K1 K2 O10 . . -84.34(6) no
O10 K1 K2 O6 . 2_656 -9.42(5) no
O1 K1 K2 O6 2_666 2_656 -16.77(4) no
O3 K1 K2 O6 1_564 2_656 91.74(6) no
O2 K1 K2 O6 1_554 2_656 75.96(4) no
O4 K1 K2 O6 2_566 2_656 165.05(4) no
O9 K1 K2 O6 2_566 2_656 -164.09(4) no
O7 K1 K2 O6 . 2_656 -74.37(4) no
O5 K1 K2 O6 2_666 2_656 -74.78(5) no
O8 K1 K2 O6 . 2_656 -114.73(5) no
B4 K1 K2 O6 2_666 2_656 -33.30(7) no
B2 K1 K2 O6 2_566 2_656 174.41(5) no
B1 K1 K2 O6 . 2_656 -93.76(5) no
O10 K1 K2 O3 . 2_556 -151.57(6) no
O1 K1 K2 O3 2_666 2_556 -158.92(5) no
O3 K1 K2 O3 1_564 2_556 -50.41(8) no
O2 K1 K2 O3 1_554 2_556 -66.19(5) no
O4 K1 K2 O3 2_566 2_556 22.90(5) no
O9 K1 K2 O3 2_566 2_556 53.76(5) no
O7 K1 K2 O3 . 2_556 143.48(5) no
O5 K1 K2 O3 2_666 2_556 143.08(6) no
O8 K1 K2 O3 . 2_556 103.12(6) no
B4 K1 K2 O3 2_666 2_556 -175.45(7) no
B2 K1 K2 O3 2_566 2_556 32.26(6) no
B1 K1 K2 O3 . 2_556 124.09(6) no
O10 K1 K2 B2 . 1_554 -73.73(6) no
O1 K1 K2 B2 2_666 1_554 -81.08(5) no
O3 K1 K2 B2 1_564 1_554 27.43(7) no
O2 K1 K2 B2 1_554 1_554 11.64(5) no
O4 K1 K2 B2 2_566 1_554 100.74(5) no
O9 K1 K2 B2 2_566 1_554 131.59(5) no
O7 K1 K2 B2 . 1_554 -138.69(5) no
O5 K1 K2 B2 2_666 1_554 -139.09(6) no
O8 K1 K2 B2 . 1_554 -179.04(6) no
B4 K1 K2 B2 2_666 1_554 -97.61(8) no
B2 K1 K2 B2 2_566 1_554 110.09(5) no
B1 K1 K2 B2 . 1_554 -158.07(6) no
O10 K1 K2 K1 . 2_565 -130.42(5) no
O1 K1 K2 K1 2_666 2_565 -137.77(4) no
O3 K1 K2 K1 1_564 2_565 -29.26(5) no
O2 K1 K2 K1 1_554 2_565 -45.04(3) no
O4 K1 K2 K1 2_566 2_565 44.05(3) no
O9 K1 K2 K1 2_566 2_565 74.91(3) no
O7 K1 K2 K1 . 2_565 164.63(3) no
O5 K1 K2 K1 2_666 2_565 164.23(5) no
O8 K1 K2 K1 . 2_565 124.27(4) no
B4 K1 K2 K1 2_666 2_565 -154.30(7) no
B2 K1 K2 K1 2_566 2_565 53.41(4) no
B1 K1 K2 K1 . 2_565 145.24(4) no
O10 K1 B1 O7 . . 64.11(12) no
O1 K1 B1 O7 2_666 . -0.71(13) no
O3 K1 B1 O7 1_564 . -69.30(19) no
O2 K1 B1 O7 1_554 . 106.98(13) no
O4 K1 B1 O7 2_566 . -167.48(13) no
O9 K1 B1 O7 2_566 . -118.67(13) no
O5 K1 B1 O7 2_666 . -48.62(12) no
O8 K1 B1 O7 . . 159.4(2) no
B4 K1 B1 O7 2_666 . -26.56(13) no
B2 K1 B1 O7 2_566 . -142.15(13) no
O10 K1 B1 O9 . . 149.0(5) no
O1 K1 B1 O9 2_666 . 84.2(5) no
O3 K1 B1 O9 1_564 . 15.6(6) no
O2 K1 B1 O9 1_554 . -168.1(5) no
O4 K1 B1 O9 2_566 . -82.6(5) no
O9 K1 B1 O9 2_566 . -33.8(5) no
O7 K1 B1 O9 . . 84.9(5) no
O5 K1 B1 O9 2_666 . 36.3(5) no
O8 K1 B1 O9 . . -115.7(5) no
B4 K1 B1 O9 2_666 . 58.4(5) no
B2 K1 B1 O9 2_566 . -57.2(5) no
O10 K1 B1 O8 . . -95.28(13) no
O1 K1 B1 O8 2_666 . -160.10(12) no
O3 K1 B1 O8 1_564 . 131.31(14) no
O2 K1 B1 O8 1_554 . -52.41(14) no
O4 K1 B1 O8 2_566 . 33.13(12) no
O9 K1 B1 O8 2_566 . 81.94(12) no
O7 K1 B1 O8 . . -159.4(2) no
O5 K1 B1 O8 2_666 . 151.99(12) no
B4 K1 B1 O8 2_666 . 174.04(12) no
B2 K1 B1 O8 2_566 . 58.46(12) no
O10 K1 B1 K1 . 2_566 178.90(8) no
O1 K1 B1 K1 2_666 2_566 114.08(6) no
O3 K1 B1 K1 1_564 2_566 45.49(16) no
O2 K1 B1 K1 1_554 2_566 -138.23(6) no
O4 K1 B1 K1 2_566 2_566 -52.69(6) no
O9 K1 B1 K1 2_566 2_566 -3.88(6) no
O7 K1 B1 K1 . 2_566 114.79(15) no
O5 K1 B1 K1 2_666 2_566 66.17(6) no
O8 K1 B1 K1 . 2_566 -85.82(13) no
B4 K1 B1 K1 2_666 2_566 88.22(7) no
B2 K1 B1 K1 2_566 2_566 -27.36(7) no
O4 B3 O1 B4 . . -4.5(3) no
O2 B3 O1 B4 . . 175.77(16) no
K1 B3 O1 B4 2_666 . 112.41(17) no
O4 B3 O1 K1 . 2_666 -116.95(17) no
O2 B3 O1 K1 . 2_666 63.4(2) no
O6 B4 O1 B3 . . -30.0(2) no
O5 B4 O1 B3 . . -151.83(17) no
O7 B4 O1 B3 . . 89.3(2) no
K1 B4 O1 B3 2_666 . -119.38(16) no
O6 B4 O1 K1 . 2_666 89.38(13) no
O5 B4 O1 K1 . 2_666 -32.45(16) no
O7 B4 O1 K1 . 2_666 -151.30(13) no
O4 B3 O2 K2 . 2_566 -77.5(2) no
O1 B3 O2 K2 . 2_566 102.23(18) no
K1 B3 O2 K2 2_666 2_566 143.80(9) no
O4 B3 O2 K1 . 1_556 36.8(3) no
O1 B3 O2 K1 . 1_556 -143.52(14) no
K1 B3 O2 K1 2_666 1_556 -101.96(13) no
O6 B2 O3 K2 . 1_556 128.54(13) no
O9 B2 O3 K2 . 1_556 -110.64(13) no
O4 B2 O3 K2 . 1_556 6.59(16) no
K1 B2 O3 K2 2_566 1_556 -51.83(8) no
O6 B2 O3 K1 . 1_546 -94.4(6) no
O9 B2 O3 K1 . 1_546 26.4(6) no
O4 B2 O3 K1 . 1_546 143.6(5) no
K2 B2 O3 K1 1_556 1_546 137.0(6) no
K1 B2 O3 K1 2_566 1_546 85.2(6) no
O6 B2 O3 K2 . 2_556 -121.25(14) no
O9 B2 O3 K2 . 2_556 -0.44(14) no
O4 B2 O3 K2 . 2_556 116.79(13) no
K2 B2 O3 K2 1_556 2_556 110.20(6) no
K1 B2 O3 K2 2_566 2_556 58.38(7) no
O1 B3 O4 B2 . . 8.2(3) no
O2 B3 O4 B2 . . -172.11(16) no
K1 B3 O4 B2 2_666 . -51.7(2) no
O1 B3 O4 K2 . 1_556 147.88(14) no
O2 B3 O4 K2 . 1_556 -32.4(3) no
K1 B3 O4 K2 2_666 1_556 87.96(19) no
O1 B3 O4 K1 . 2_566 -105.96(18) no
O2 B3 O4 K1 . 2_566 73.74(19) no
K1 B3 O4 K1 2_666 2_566 -165.88(9) no
O3 B2 O4 B3 . . 145.82(17) no
O6 B2 O4 B3 . . 22.4(2) no
O9 B2 O4 B3 . . -96.18(19) no
K2 B2 O4 B3 1_556 . 152.44(17) no
K1 B2 O4 B3 2_566 . -121.40(16) no
O3 B2 O4 K2 . 1_556 -6.62(16) no
O6 B2 O4 K2 . 1_556 -130.01(13) no
O9 B2 O4 K2 . 1_556 111.39(13) no
K1 B2 O4 K2 2_566 1_556 86.16(5) no
O3 B2 O4 K1 . 2_566 -92.78(14) no
O6 B2 O4 K1 . 2_566 143.82(13) no
O9 B2 O4 K1 . 2_566 25.23(15) no
K2 B2 O4 K1 1_556 2_566 -86.16(5) no
O6 B4 O5 K2 . 2_656 -4.76(18) no
O1 B4 O5 K2 . 2_656 115.21(14) no
O7 B4 O5 K2 . 2_656 -126.19(13) no
K1 B4 O5 K2 2_666 2_656 84.95(6) no
O6 B4 O5 K1 . 2_666 -89.72(14) no
O1 B4 O5 K1 . 2_666 30.25(15) no
O7 B4 O5 K1 . 2_666 148.86(14) no
O5 B4 O6 B2 . . -177.66(15) no
O1 B4 O6 B2 . . 61.61(19) no
O7 B4 O6 B2 . . -56.8(2) no
K1 B4 O6 B2 2_666 . 118.80(13) no
O5 B4 O6 K2 . 2_656 4.16(16) no
O1 B4 O6 K2 . 2_656 -116.57(12) no
O7 B4 O6 K2 . 2_656 124.99(13) no
K1 B4 O6 K2 2_666 2_656 -59.38(7) no
O3 B2 O6 B4 . . 178.70(15) no
O9 B2 O6 B4 . . 58.7(2) no
O4 B2 O6 B4 . . -58.2(2) no
K2 B2 O6 B4 1_556 . -118.39(18) no
K1 B2 O6 B4 2_566 . -0.7(3) no
O3 B2 O6 K2 . 2_656 -5.3(4) no
O9 B2 O6 K2 . 2_656 -125.3(2) no
O4 B2 O6 K2 . 2_656 117.8(2) no
K2 B2 O6 K2 1_556 2_656 57.6(3) no
K1 B2 O6 K2 2_566 2_656 175.30(9) no
O9 B1 O7 B4 . . 2.8(3) no
O8 B1 O7 B4 . . -176.59(18) no
K1 B1 O7 B4 . . 162.26(19) no
K1 B1 O7 B4 2_566 . 66.0(2) no
O9 B1 O7 K1 . . -159.46(18) no
O8 B1 O7 K1 . . 21.2(2) no
K1 B1 O7 K1 2_566 . -96.24(12) no
O6 B4 O7 B1 . . 26.2(2) no
O5 B4 O7 B1 . . 148.58(18) no
O1 B4 O7 B1 . . -92.1(2) no
K1 B4 O7 B1 2_666 . -145.1(2) no
O6 B4 O7 K1 . . -176.96(10) no
O5 B4 O7 K1 . . -54.6(2) no
O1 B4 O7 K1 . . 64.7(2) no
K1 B4 O7 K1 2_666 . 11.7(3) no
O10 K1 O7 B1 . . -105.83(14) no
O1 K1 O7 B1 2_666 . 179.26(13) no
O3 K1 O7 B1 1_564 . 142.80(13) no
O2 K1 O7 B1 1_554 . -92.58(14) no
O4 K1 O7 B1 2_566 . 13.66(14) no
O9 K1 O7 B1 2_566 . 62.01(13) no
O5 K1 O7 B1 2_666 . 127.53(13) no
O8 K1 O7 B1 . . -11.50(12) no
B4 K1 O7 B1 2_666 . 152.92(13) no
B2 K1 O7 B1 2_566 . 41.52(14) no
O10 K1 O7 B4 . . 95.30(15) no
O1 K1 O7 B4 2_666 . 20.39(14) no
O3 K1 O7 B4 1_564 . -16.07(18) no
O2 K1 O7 B4 1_554 . 108.55(15) no
O4 K1 O7 B4 2_566 . -145.21(14) no
O9 K1 O7 B4 2_566 . -96.86(15) no
O5 K1 O7 B4 2_666 . -31.34(14) no
O8 K1 O7 B4 . . -170.37(17) no
B4 K1 O7 B4 2_666 . -5.95(17) no
B2 K1 O7 B4 2_566 . -117.35(15) no
B1 K1 O7 B4 . . -158.9(2) no
O7 B1 O8 K2 . . 61.9(3) no
O9 B1 O8 K2 . . -117.49(19) no
K1 B1 O8 K2 . . 80.01(13) no
K1 B1 O8 K2 2_566 . -166.09(11) no
O7 B1 O8 K1 . . -18.09(19) no
O9 B1 O8 K1 . . 162.49(19) no
K1 B1 O8 K1 2_566 . 113.90(6) no
O9 K2 O8 B1 2_556 . 109.16(19) no
O4 K2 O8 B1 1_554 . -94.2(2) no
O3 K2 O8 B1 1_554 . -9.5(4) no
O2 K2 O8 B1 2_566 . -164.0(2) no
O5 K2 O8 B1 2_656 . 36.09(19) no
O10 K2 O8 B1 . . -39.72(19) no
O6 K2 O8 B1 2_656 . -6.5(2) no
O3 K2 O8 B1 2_556 . 154.64(18) no
B2 K2 O8 B1 1_554 . -81.9(2) no
K1 K2 O8 B1 2_565 . -151.46(18) no
K1 K2 O8 B1 . . -83.98(19) no
O9 K2 O8 K1 2_556 . -166.85(4) no
O4 K2 O8 K1 1_554 . -10.26(6) no
O3 K2 O8 K1 1_554 . 74.5(2) no
O2 K2 O8 K1 2_566 . -80.03(5) no
O5 K2 O8 K1 2_656 . 120.08(4) no
O10 K2 O8 K1 . . 44.26(4) no
O6 K2 O8 K1 2_656 . 77.48(5) no
O3 K2 O8 K1 2_556 . -121.38(4) no
B2 K2 O8 K1 1_554 . 2.12(13) no
K1 K2 O8 K1 2_565 . -67.48(4) no
O10 K1 O8 B1 . . 76.06(12) no
O1 K1 O8 B1 2_666 . 22.03(13) no
O3 K1 O8 B1 1_564 . -115.69(16) no
O2 K1 O8 B1 1_554 . 138.61(12) no
O4 K1 O8 B1 2_566 . -145.29(13) no
O9 K1 O8 B1 2_566 . -96.23(12) no
O7 K1 O8 B1 . . 10.71(11) no
O5 K1 O8 B1 2_666 . -28.80(13) no
B4 K1 O8 B1 2_666 . -6.80(14) no
B2 K1 O8 B1 2_566 . -121.71(13) no
O10 K1 O8 K2 . . -51.38(5) no
O1 K1 O8 K2 2_666 . -105.41(4) no
O3 K1 O8 K2 1_564 . 116.87(13) no
O2 K1 O8 K2 1_554 . 11.17(6) no
O4 K1 O8 K2 2_566 . 87.27(4) no
O9 K1 O8 K2 2_566 . 136.33(4) no
O7 K1 O8 K2 . . -116.73(7) no
O5 K1 O8 K2 2_666 . -156.24(4) no
B4 K1 O8 K2 2_666 . -134.24(5) no
B2 K1 O8 K2 2_566 . 110.85(5) no
B1 K1 O8 K2 . . -127.44(13) no
O7 B1 O9 B2 . . -0.9(3) no
O8 B1 O9 B2 . . 178.47(19) no
K1 B1 O9 B2 . . -73.6(5) no
K1 B1 O9 B2 2_566 . -109.11(17) no
O7 B1 O9 K2 . 2_556 -150.33(17) no
O8 B1 O9 K2 . 2_556 29.0(3) no
K1 B1 O9 K2 . 2_556 136.9(4) no
K1 B1 O9 K2 2_566 2_556 101.46(11) no
O7 B1 O9 K1 . 2_566 108.2(2) no
O8 B1 O9 K1 . 2_566 -72.4(2) no
K1 B1 O9 K1 . 2_566 35.5(5) no
O3 B2 O9 B1 . . -151.12(18) no
O6 B2 O9 B1 . . -29.1(2) no
O4 B2 O9 B1 . . 89.1(2) no
K2 B2 O9 B1 1_556 . 148.50(15) no
K1 B2 O9 B1 2_566 . 114.11(18) no
O3 B2 O9 K2 . 2_556 0.57(18) no
O6 B2 O9 K2 . 2_556 122.55(14) no
O4 B2 O9 K2 . 2_556 -119.26(13) no
K2 B2 O9 K2 1_556 2_556 -59.82(14) no
K1 B2 O9 K2 2_566 2_556 -94.21(8) no
O3 B2 O9 K1 . 2_566 94.78(14) no
O6 B2 O9 K1 . 2_566 -143.25(14) no
O4 B2 O9 K1 . 2_566 -25.05(15) no
K2 B2 O9 K1 1_556 2_566 34.39(12) no
O1 K1 O10 K2 2_666 . 173.03(5) no
O3 K1 O10 K2 1_564 . -130.38(5) no
O2 K1 O10 K2 1_554 . -78.37(4) no
O4 K1 O10 K2 2_566 . -6.66(7) no
O9 K1 O10 K2 2_566 . 62.97(11) no
O7 K1 O10 K2 . . 91.72(5) no
O5 K1 O10 K2 2_666 . 144.39(4) no
O8 K1 O10 K2 . . 45.09(4) no
B4 K1 O10 K2 2_666 . 165.18(5) no
B2 K1 O10 K2 2_566 . 7.57(12) no
B1 K1 O10 K2 . . 69.38(5) no
O9 K2 O10 K1 2_556 . -142.66(7) no
O4 K2 O10 K1 1_554 . 83.93(5) no
O3 K2 O10 K1 1_554 . 132.29(5) no
O8 K2 O10 K1 . . -54.15(5) no
O2 K2 O10 K1 2_566 . 4.11(6) no
O5 K2 O10 K1 2_656 . -151.87(5) no
O6 K2 O10 K1 2_656 . 167.64(6) no
O3 K2 O10 K1 2_556 . 89.39(12) no
B2 K2 O10 K1 1_554 . 108.43(5) no
K1 K2 O10 K1 2_565 . 58.04(5) no
